data_2230917
loop_
_publ_author_name
'Soury, Raoudha'
'Belkhiria, Mohamed Salah'
'Daran, Jean-Claude'
'Nasri, Habib'

_publ_section_title
;
 Tri-\m-oxido-bis[(5,10,15,20-tetraphenylporphyrinato-\k^4^<i>N</i>)niobium(V)]
;
_journal_coeditor_code XU5216
_journal_issue 7
_journal_name_full 'Acta Crystallographica Section E'
_journal_page_first m862
_journal_page_last m863
_journal_paper_doi 10.1107/S1600536811020538
_journal_volume 67
_journal_year 2011
_chemical_formula_iupac '[Nb2 (C44 H28 N4)2 O3]'
_chemical_formula_moiety 'C88 H56 N8 Nb2 O3'
_chemical_formula_sum 'C88 H56 N8 Nb2 O3'
_chemical_formula_weight 1459.28
_chemical_name_common niobium(V)-Tri-mu-oxo-tetraphenylporphyrinate
_chemical_name_systematic
;
Tri-\m-oxido-bis[(5,10,15,20-tetraphenylporphyrinato-\k^4^<i>N</i>)niobium(V)]
;
_space_group_IT_number 7
_symmetry_cell_setting monoclinic
_symmetry_space_group_name_Hall 'P -2yac'
_symmetry_space_group_name_H-M 'P 1 n 1'
_atom_sites_solution_hydrogens geom
_atom_sites_solution_primary direct
_atom_sites_solution_secondary difmap
_audit_creation_method SHELXL-97
_cell_angle_alpha 90.00
_cell_angle_beta 117.823(7)
_cell_angle_gamma 90.00
_cell_formula_units_Z 2
_cell_length_a 14.4823(9)
_cell_length_b 18.4007(8)
_cell_length_c 14.6257(10)
_cell_measurement_reflns_used 12579
_cell_measurement_temperature 180(2)
_cell_measurement_theta_max 32.1355
_cell_measurement_theta_min 2.9851
_cell_volume 3446.9(4)
_computing_cell_refinement 'SAINT (Bruker, 2007)'
_computing_data_collection 'APEX2 (Bruker, 2007)'
_computing_data_reduction 'SAINT (Bruker, 2007)'
_computing_molecular_graphics 'ORTEPIII (Burnett & Johnson, 1996)'
_computing_publication_material 'publCIF (Westrip, 2010).'
_computing_structure_refinement 'SHELXL97 (Sheldrick, 2008)'
_computing_structure_solution 'SIR2004 (Burla <i>et al.</i>, 2005)'
_diffrn_ambient_temperature 180(2)
_diffrn_detector_area_resol_mean 8.2632
_diffrn_measured_fraction_theta_full 0.997
_diffrn_measured_fraction_theta_max 0.997
_diffrn_measurement_device_type 'Bruker APEXII CCD area-detector'
_diffrn_measurement_method \w
_diffrn_radiation_monochromator graphite
_diffrn_radiation_source 'fine-focus sealed tube'
_diffrn_radiation_type MoK\a
_diffrn_radiation_wavelength 0.71073
_diffrn_reflns_av_R_equivalents 0.0547
_diffrn_reflns_av_sigmaI/netI 0.0530
_diffrn_reflns_limit_h_max 17
_diffrn_reflns_limit_h_min -16
_diffrn_reflns_limit_k_max 22
_diffrn_reflns_limit_k_min -22
_diffrn_reflns_limit_l_max 15
_diffrn_reflns_limit_l_min -18
_diffrn_reflns_number 25553
_diffrn_reflns_theta_full 26.02
_diffrn_reflns_theta_max 26.02
_diffrn_reflns_theta_min 3.00
_exptl_absorpt_coefficient_mu 0.392
_exptl_absorpt_correction_T_max 1.00
_exptl_absorpt_correction_T_min 0.72
_exptl_absorpt_correction_type multi-scan
_exptl_absorpt_process_details '(SADABS; Bruker, 2007)'
_exptl_crystal_colour 'Dark purple'
_exptl_crystal_density_diffrn 1.406
_exptl_crystal_density_method 'not measured'
_exptl_crystal_description Plate
_exptl_crystal_F_000 1492
_exptl_crystal_size_max 0.5
_exptl_crystal_size_mid 0.3
_exptl_crystal_size_min 0.1
_refine_diff_density_max 1.203
_refine_diff_density_min -0.912
_refine_ls_abs_structure_details 'Flack (1983), 2439 Friedel pairs'
_refine_ls_abs_structure_Flack -0.01(6)
_refine_ls_extinction_method none
_refine_ls_goodness_of_fit_ref 1.062
_refine_ls_hydrogen_treatment constr
_refine_ls_matrix_type full
_refine_ls_number_parameters 910
_refine_ls_number_reflns 9945
_refine_ls_number_restraints 32
_refine_ls_restrained_S_all 1.064
_refine_ls_R_factor_all 0.0771
_refine_ls_R_factor_gt 0.0618
_refine_ls_shift/su_max 0.000
_refine_ls_shift/su_mean 0.000
_refine_ls_structure_factor_coef Fsqd
_refine_ls_weighting_details 'calc w=1/[\s^2^(Fo^2^)+(0.0709P)^2^+14.5546P]whereP=(Fo^2^+2Fc^2^)/3'
_refine_ls_weighting_scheme calc
_refine_ls_wR_factor_gt 0.1572
_refine_ls_wR_factor_ref 0.1659
_reflns_number_gt 8244
_reflns_number_total 9945
_reflns_threshold_expression I>2\s(I)
_cod_data_source_file xu5216.cif
_cod_data_source_block I
_cod_original_sg_symbol_H-M 'P n'
_cod_database_code 2230917
_cod_database_fobs_code 2230917

loop_
_symmetry_equiv_pos_as_xyz
'x, y, z'
'x+1/2, -y, z+1/2'

loop_
_atom_site_type_symbol
_atom_site_label
_atom_site_fract_x
_atom_site_fract_y
_atom_site_fract_z
_atom_site_U_iso_or_equiv
_atom_site_adp_type
_atom_site_calc_flag
_atom_site_refinement_flags
_atom_site_occupancy
_atom_site_symmetry_multiplicity
_atom_site_disorder_assembly
_atom_site_disorder_group
Nb Nb1 0.30292(4) 0.17400(4) 0.75581(4) 0.0230(2) Uani d . 1 1 . .
Nb Nb2 0.25738(4) 0.32308(4) 0.71453(4) 0.02206(19) Uani d . 1 1 . .
O O1 0.3090(5) 0.2549(3) 0.8366(5) 0.0382(16) Uani d . 1 1 . .
O O2 0.3490(4) 0.2377(3) 0.6913(5) 0.0333(14) Uani d . 1 1 . .
O O3 0.1663(5) 0.2527(3) 0.6570(5) 0.0438(17) Uani d . 1 1 . .
N N1 0.4324(5) 0.1081(4) 0.7547(6) 0.0287(16) Uani d . 1 1 . .
N N2 0.3852(6) 0.1297(4) 0.9160(6) 0.0338(18) Uani d . 1 1 . .
N N3 0.1636(6) 0.1342(3) 0.7721(6) 0.0288(16) Uani d . 1 1 . .
N N4 0.2133(5) 0.1139(4) 0.6083(6) 0.0284(16) Uani d . 1 1 . .
N N5 0.4245(6) 0.3621(4) 0.7989(6) 0.0318(17) Uani d . 1 1 . .
N N6 0.2825(5) 0.3623(3) 0.5839(5) 0.0268(15) Uani d . 1 1 . .
N N7 0.1144(6) 0.3904(4) 0.6303(6) 0.0298(16) Uani d . 1 1 . .
N N8 0.2545(5) 0.3907(3) 0.8410(5) 0.0256(15) Uani d . 1 1 . .
C C1 0.4400(8) 0.0919(5) 0.6671(8) 0.033(2) Uani d . 1 1 . .
C C2 0.5435(8) 0.0736(5) 0.6927(8) 0.036(2) Uani d . 1 1 . .
H H2 0.5677 0.0602 0.6464 0.043 Uiso calc R 1 1 . .
C C3 0.6003(7) 0.0789(5) 0.7943(8) 0.038(2) Uani d . 1 1 . .
H H3 0.6713 0.0690 0.8318 0.046 Uiso calc R 1 1 . .
C C4 0.5332(8) 0.1024(6) 0.8368(8) 0.037(2) Uani d . 1 1 . .
C C5 0.5645(8) 0.1139(4) 0.9402(8) 0.032(2) Uani d . 1 1 . .
C C6 0.4935(7) 0.1256(5) 0.9758(8) 0.034(2) Uani d . 1 1 . .
C C7 0.5203(9) 0.1409(5) 1.0831(8) 0.041(2) Uani d . 1 1 . .
H H7 0.5871 0.1450 1.1384 0.049 Uiso calc R 1 1 . .
C C8 0.4293(7) 0.1479(5) 1.0865(7) 0.039(2) Uani d . 1 1 . .
H H8 0.4235 0.1545 1.1466 0.047 Uiso calc R 1 1 . .
C C9 0.3446(9) 0.1438(5) 0.9868(8) 0.035(2) Uani d . 1 1 . .
C C10 0.2392(8) 0.1516(5) 0.9573(8) 0.037(2) Uani d . 1 1 . .
C C11 0.1580(8) 0.1455(5) 0.8607(8) 0.030(2) Uani d . 1 1 . .
C C12 0.0482(8) 0.1504(5) 0.8352(8) 0.039(2) Uani d . 1 1 . .
H H12 0.0225 0.1598 0.8816 0.046 Uiso calc R 1 1 . .
C C13 -0.0082(8) 0.1394(5) 0.7355(8) 0.042(2) Uani d . 1 1 . .
H H13 -0.0807 0.1387 0.6986 0.051 Uiso calc R 1 1 . .
C C14 0.0649(8) 0.1284(5) 0.6939(8) 0.031(2) Uani d . 1 1 . .
C C15 0.0350(7) 0.1188(4) 0.5892(7) 0.0287(19) Uani d . 1 1 . .
C C16 0.1052(7) 0.1089(5) 0.5503(7) 0.0298(19) Uani d . 1 1 . .
C C17 0.0775(7) 0.0961(5) 0.4450(8) 0.040(2) Uani d . 1 1 . .
H H17 0.0104 0.0911 0.3907 0.048 Uiso calc R 1 1 . .
C C18 0.1665(7) 0.0926(5) 0.4390(7) 0.035(2) Uani d . 1 1 . .
H H18 0.1715 0.0850 0.3785 0.042 Uiso calc R 1 1 . .
C C19 0.2527(8) 0.1023(6) 0.5388(8) 0.033(2) Uani d . 1 1 . .
C C20 0.3556(8) 0.0931(5) 0.5668(8) 0.033(2) Uani d . 1 1 . .
C C21 0.3834(7) 0.0793(5) 0.4818(8) 0.035(2) Uani d . 1 1 . .
C C22 0.3753(9) 0.0110(6) 0.4399(9) 0.050(3) Uani d . 1 1 . .
H H22 0.3515 -0.0272 0.4650 0.060 Uiso calc R 1 1 . .
C C23 0.4010(9) -0.0024(6) 0.3624(9) 0.053(3) Uani d . 1 1 . .
H H23 0.3947 -0.0489 0.3353 0.063 Uiso calc R 1 1 . .
C C24 0.4372(10) 0.0554(7) 0.3244(10) 0.066(3) Uani d . 1 1 . .
H H24 0.4545 0.0473 0.2715 0.079 Uiso calc R 1 1 . .
C C25 0.4468(12) 0.1241(7) 0.3661(12) 0.075(4) Uani d . 1 1 . .
H H25 0.4725 0.1620 0.3424 0.090 Uiso calc R 1 1 . .
C C26 0.4191(10) 0.1369(7) 0.4416(9) 0.059(3) Uani d . 1 1 . .
H H26 0.4235 0.1837 0.4671 0.070 Uiso calc R 1 1 . .
C C27 0.7459(9) 0.1612(5) 0.9975(9) 0.046(3) Uani d . 1 1 . .
H H27 0.7206 0.1920 0.9405 0.056 Uiso calc R 1 1 . .
C C28 0.8498(9) 0.1609(6) 1.0673(9) 0.052(3) Uani d . 1 1 . .
H H28 0.8939 0.1930 1.0573 0.062 Uiso calc R 1 1 . .
C C29 0.8929(11) 0.1146(8) 1.1530(10) 0.056(4) Uani d . 1 1 . .
H H29 0.9643 0.1133 1.1974 0.067 Uiso calc R 1 1 . .
C C30 0.8228(9) 0.0705(6) 1.1684(9) 0.049(3) Uani d . 1 1 . .
H H30 0.8475 0.0409 1.2267 0.059 Uiso calc R 1 1 . .
C C31 0.7198(8) 0.0698(5) 1.1004(7) 0.042(2) Uani d . 1 1 . .
H H31 0.6761 0.0387 1.1125 0.051 Uiso calc R 1 1 . .
C C32 0.6773(7) 0.1135(5) 1.0136(7) 0.034(2) Uani d . 1 1 . .
C C33 0.2005(12) 0.2385(8) 1.0674(11) 0.078(4) Uani d U 1 1 . .
H H33 0.2107 0.2767 1.0315 0.094 Uiso calc R 1 1 . .
C C34 0.1731(12) 0.2528(8) 1.1436(12) 0.075(4) Uani d U 1 1 . .
H H34 0.1643 0.3009 1.1577 0.090 Uiso calc R 1 1 . .
C C35 0.1584(12) 0.1991(8) 1.1994(11) 0.076(4) Uani d U 1 1 . .
H H35 0.1441 0.2095 1.2537 0.092 Uiso calc R 1 1 . .
C C36 0.1656(12) 0.1274(8) 1.1715(11) 0.073(4) Uani d U 1 1 . .
H H36 0.1527 0.0894 1.2059 0.088 Uiso calc R 1 1 . .
C C37 0.1910(10) 0.1122(7) 1.0953(10) 0.060(3) Uani d U 1 1 . .
H H37 0.1940 0.0641 1.0771 0.072 Uiso calc R 1 1 . .
C C38 0.2128(8) 0.1685(6) 1.0439(8) 0.040(2) Uani d . 1 1 . .
C C39 -0.0765(7) 0.1179(5) 0.5115(7) 0.032(2) Uani d . 1 1 . .
C C40 -0.1353(9) 0.0562(7) 0.4896(11) 0.070(4) Uani d . 1 1 . .
H H40 -0.1046 0.0136 0.5248 0.084 Uiso calc R 1 1 . .
C C41 -0.2426(11) 0.0554(8) 0.4144(12) 0.080(5) Uani d . 1 1 . .
H H41 -0.2801 0.0122 0.3981 0.096 Uiso calc R 1 1 . .
C C42 -0.2883(9) 0.1160(8) 0.3683(10) 0.056(3) Uani d . 1 1 . .
H H42 -0.3598 0.1166 0.3241 0.067 Uiso calc R 1 1 . .
C C43 -0.2294(10) 0.1801(7) 0.3856(12) 0.076(4) Uani d . 1 1 . .
H H43 -0.2580 0.2216 0.3459 0.091 Uiso calc R 1 1 . .
C C44 -0.1285(10) 0.1794(6) 0.4627(11) 0.065(4) Uani d . 1 1 . .
H H44 -0.0934 0.2235 0.4832 0.078 Uiso calc R 1 1 . .
C C45 0.4836(7) 0.3637(4) 0.9034(7) 0.030(2) Uani d . 1 1 . .
C C46 0.5922(7) 0.3488(5) 0.9348(8) 0.040(2) Uani d . 1 1 . .
H H46 0.6461 0.3439 1.0019 0.048 Uiso calc R 1 1 . .
C C47 0.5990(8) 0.3433(5) 0.8460(8) 0.043(2) Uani d . 1 1 . .
H H47 0.6601 0.3365 0.8410 0.052 Uiso calc R 1 1 . .
C C48 0.4984(8) 0.3497(5) 0.7625(8) 0.034(2) Uani d . 1 1 . .
C C49 0.4725(7) 0.3466(5) 0.6575(8) 0.0304(19) Uani d . 1 1 . .
C C50 0.3732(8) 0.3522(6) 0.5766(8) 0.037(2) Uani d . 1 1 . .
C C51 0.3462(8) 0.3518(5) 0.4704(8) 0.037(2) Uani d . 1 1 . .
H H51 0.3933 0.3464 0.4443 0.045 Uiso calc R 1 1 . .
C C52 0.2435(7) 0.3604(5) 0.4133(8) 0.038(2) Uani d . 1 1 . .
H H52 0.2063 0.3607 0.3415 0.045 Uiso calc R 1 1 . .
C C53 0.2009(8) 0.3690(6) 0.4855(8) 0.034(2) Uani d . 1 1 . .
C C54 0.0953(8) 0.3809(5) 0.4539(7) 0.032(2) Uani d . 1 1 . .
C C55 0.0559(8) 0.3913(5) 0.5241(7) 0.035(2) Uani d . 1 1 . .
C C56 -0.0514(7) 0.4098(5) 0.4921(8) 0.040(2) Uani d . 1 1 . .
H H56 -0.1046 0.4162 0.4250 0.047 Uiso calc R 1 1 . .
C C57 -0.0576(7) 0.4156(5) 0.5804(7) 0.034(2) Uani d . 1 1 . .
H H57 -0.1185 0.4249 0.5849 0.041 Uiso calc R 1 1 . .
C C58 0.0421(7) 0.4054(5) 0.6655(8) 0.030(2) Uani d . 1 1 . .
C C59 0.0659(7) 0.4104(4) 0.7676(7) 0.0293(19) Uani d . 1 1 . .
C C60 0.1670(7) 0.4084(5) 0.8505(8) 0.0294(19) Uani d . 1 1 . .
C C61 0.1965(7) 0.4265(5) 0.9552(8) 0.037(2) Uani d . 1 1 . .
H H61 0.1513 0.4415 0.9804 0.044 Uiso calc R 1 1 . .
C C62 0.2997(7) 0.4184(5) 1.0113(7) 0.036(2) Uani d . 1 1 . .
H H62 0.3392 0.4266 1.0818 0.044 Uiso calc R 1 1 . .
C C63 0.3394(7) 0.3935(5) 0.9391(7) 0.026(2) Uani d . 1 1 . .
C C64 0.4404(7) 0.3792(4) 0.9720(7) 0.032(2) Uani d . 1 1 . .
C C65 0.5182(7) 0.3802(5) 1.0863(7) 0.035(2) Uani d . 1 1 . .
C C66 0.6035(7) 0.4271(5) 1.1273(8) 0.039(2) Uani d . 1 1 . .
H H66 0.6148 0.4592 1.0843 0.047 Uiso calc R 1 1 . .
C C67 0.6702(8) 0.4258(6) 1.2302(8) 0.045(2) Uani d . 1 1 . .
H H67 0.7265 0.4576 1.2567 0.054 Uiso calc R 1 1 . .
C C68 0.6574(9) 0.3788(7) 1.2968(9) 0.044(3) Uani d . 1 1 . .
H H68 0.7050 0.3779 1.3668 0.053 Uiso calc R 1 1 . .
C C69 0.5731(9) 0.3337(6) 1.2573(9) 0.048(3) Uani d . 1 1 . .
H H69 0.5614 0.3033 1.3016 0.057 Uiso calc R 1 1 . .
C C70 0.5047(9) 0.3323(6) 1.1529(8) 0.047(3) Uani d . 1 1 . .
H H70 0.4497 0.2993 1.1270 0.056 Uiso calc R 1 1 . .
C C71 0.5589(7) 0.3314(5) 0.6317(8) 0.037(2) Uani d . 1 1 . .
C C72 0.5948(9) 0.3860(7) 0.5932(10) 0.057(3) Uani d . 1 1 . .
H H72 0.5658 0.4322 0.5839 0.068 Uiso calc R 1 1 . .
C C73 0.6738(10) 0.3726(8) 0.5680(10) 0.064(3) Uani d . 1 1 . .
H H73 0.6962 0.4098 0.5401 0.076 Uiso calc R 1 1 . .
C C74 0.7191(10) 0.3070(8) 0.5828(11) 0.071(4) Uani d . 1 1 . .
H H74 0.7740 0.2995 0.5677 0.085 Uiso calc R 1 1 . .
C C75 0.6841(11) 0.2509(7) 0.6205(12) 0.069(4) Uani d . 1 1 . .
H H75 0.7128 0.2047 0.6281 0.083 Uiso calc R 1 1 . .
C C76 0.6055(10) 0.2640(6) 0.6471(11) 0.060(3) Uani d . 1 1 . .
H H76 0.5839 0.2268 0.6758 0.071 Uiso calc R 1 1 . .
C C77 0.0062(10) 0.4507(6) 0.2897(9) 0.063(4) Uani d . 1 1 . .
H H77 0.0467 0.4910 0.3231 0.075 Uiso calc R 1 1 . .
C C78 -0.0669(10) 0.4561(6) 0.1884(9) 0.064(4) Uani d . 1 1 . .
H H78 -0.0771 0.5007 0.1550 0.077 Uiso calc R 1 1 . .
C C79 -0.1257(11) 0.3975(8) 0.1344(9) 0.064(4) Uani d . 1 1 . .
H H79 -0.1742 0.4010 0.0649 0.077 Uiso calc R 1 1 . .
C C80 -0.1097(12) 0.3328(6) 0.1883(10) 0.078(5) Uani d . 1 1 . .
H H80 -0.1485 0.2919 0.1547 0.094 Uiso calc R 1 1 . .
C C81 -0.0390(10) 0.3284(6) 0.2880(9) 0.057(3) Uani d . 1 1 . .
H H81 -0.0302 0.2840 0.3216 0.068 Uiso calc R 1 1 . .
C C82 0.0212(7) 0.3863(5) 0.3433(7) 0.0291(19) Uani d . 1 1 . .
C C83 -0.0641(8) 0.4936(6) 0.7802(8) 0.044(2) Uani d . 1 1 . .
H H83 -0.0416 0.5310 0.7526 0.052 Uiso calc R 1 1 . .
C C84 -0.1427(9) 0.5056(7) 0.8061(9) 0.059(3) Uani d . 1 1 . .
H H84 -0.1733 0.5513 0.7950 0.071 Uiso calc R 1 1 . .
C C85 -0.1773(10) 0.4514(8) 0.8482(10) 0.066(3) Uani d . 1 1 . .
H H85 -0.2305 0.4602 0.8653 0.079 Uiso calc R 1 1 . .
C C86 -0.1322(10) 0.3859(8) 0.8636(13) 0.072(4) Uani d . 1 1 . .
H H86 -0.1545 0.3489 0.8920 0.086 Uiso calc R 1 1 . .
C C87 -0.0532(9) 0.3720(6) 0.8380(10) 0.054(3) Uani d . 1 1 . .
H H87 -0.0230 0.3261 0.8495 0.064 Uiso calc R 1 1 . .
C C88 -0.0189(7) 0.4263(6) 0.7953(8) 0.039(2) Uani d . 1 1 . .

loop_
_atom_site_aniso_label
_atom_site_aniso_U_11
_atom_site_aniso_U_22
_atom_site_aniso_U_33
_atom_site_aniso_U_12
_atom_site_aniso_U_13
_atom_site_aniso_U_23
Nb1 0.0245(4) 0.0207(4) 0.0247(4) 0.0001(3) 0.0123(3) 0.0003(3)
Nb2 0.0212(4) 0.0230(4) 0.0270(4) 0.0004(3) 0.0155(3) 0.0011(3)
O1 0.055(4) 0.028(3) 0.022(3) -0.006(3) 0.011(3) 0.003(2)
O2 0.029(3) 0.032(3) 0.047(4) -0.002(2) 0.025(3) 0.003(3)
O3 0.041(4) 0.033(3) 0.041(4) -0.003(3) 0.005(3) -0.001(3)
N1 0.030(4) 0.031(4) 0.031(4) 0.001(3) 0.019(3) 0.008(3)
N2 0.029(4) 0.034(4) 0.033(4) 0.005(3) 0.010(3) 0.014(3)
N3 0.042(4) 0.019(3) 0.034(4) -0.003(3) 0.024(3) 0.006(3)
N4 0.024(4) 0.032(4) 0.033(4) 0.007(3) 0.016(3) -0.007(3)
N5 0.027(4) 0.032(4) 0.032(4) -0.007(3) 0.010(3) 0.001(3)
N6 0.033(4) 0.021(3) 0.031(4) -0.004(3) 0.019(3) 0.003(3)
N7 0.032(4) 0.028(3) 0.034(4) 0.007(3) 0.019(3) -0.002(3)
N8 0.027(4) 0.021(3) 0.032(4) -0.003(3) 0.016(3) -0.005(3)
C1 0.037(5) 0.032(4) 0.033(5) 0.000(4) 0.018(4) 0.001(4)
C2 0.047(6) 0.030(4) 0.041(6) 0.004(4) 0.028(5) 0.002(4)
C3 0.033(5) 0.038(5) 0.045(6) 0.002(4) 0.018(4) 0.004(4)
C4 0.027(5) 0.046(6) 0.037(6) 0.004(4) 0.014(4) -0.008(4)
C5 0.032(5) 0.023(4) 0.041(5) 0.008(4) 0.018(4) 0.005(4)
C6 0.031(5) 0.029(5) 0.036(6) -0.001(4) 0.012(4) 0.011(4)
C7 0.048(6) 0.043(5) 0.032(5) -0.003(4) 0.018(5) 0.006(4)
C8 0.040(5) 0.041(5) 0.033(5) -0.002(4) 0.014(4) 0.000(4)
C9 0.044(6) 0.026(4) 0.039(6) -0.003(4) 0.024(5) 0.009(4)
C10 0.054(6) 0.031(4) 0.039(6) 0.001(4) 0.032(5) 0.007(4)
C11 0.041(6) 0.021(4) 0.042(6) -0.006(4) 0.030(5) 0.001(4)
C12 0.041(6) 0.048(5) 0.043(6) -0.006(5) 0.034(5) -0.010(4)
C13 0.036(5) 0.049(6) 0.042(6) -0.005(4) 0.019(4) -0.006(5)
C14 0.038(5) 0.031(5) 0.031(5) -0.008(4) 0.021(4) -0.002(4)
C15 0.030(5) 0.025(4) 0.035(5) 0.003(3) 0.018(4) 0.001(3)
C16 0.034(5) 0.023(4) 0.031(5) 0.001(3) 0.014(4) -0.006(4)
C17 0.027(5) 0.051(6) 0.036(5) 0.004(4) 0.010(4) 0.001(5)
C18 0.043(5) 0.032(4) 0.026(4) 0.002(4) 0.013(4) -0.002(4)
C19 0.031(5) 0.036(5) 0.040(6) 0.006(4) 0.024(4) -0.002(4)
C20 0.039(5) 0.029(4) 0.035(5) -0.006(4) 0.019(4) 0.001(4)
C21 0.032(5) 0.039(5) 0.039(5) -0.001(4) 0.021(4) -0.002(4)
C22 0.060(7) 0.048(6) 0.050(6) 0.004(5) 0.032(5) -0.004(5)
C23 0.066(7) 0.052(6) 0.055(7) 0.006(5) 0.040(6) -0.007(5)
C24 0.076(9) 0.084(9) 0.068(8) -0.004(7) 0.060(7) -0.010(7)
C25 0.107(11) 0.065(8) 0.088(10) -0.012(7) 0.075(9) 0.002(7)
C26 0.081(8) 0.057(7) 0.058(7) -0.020(6) 0.048(6) 0.003(6)
C27 0.052(6) 0.041(5) 0.047(6) 0.002(4) 0.023(5) 0.001(4)
C28 0.054(7) 0.042(6) 0.059(7) -0.010(5) 0.027(5) -0.008(5)
C29 0.043(7) 0.068(8) 0.047(7) 0.014(6) 0.012(6) -0.016(6)
C30 0.051(6) 0.045(6) 0.044(6) 0.017(5) 0.015(5) -0.003(5)
C31 0.046(6) 0.037(5) 0.033(5) 0.008(4) 0.010(4) 0.004(4)
C32 0.032(5) 0.035(5) 0.037(5) -0.001(4) 0.018(4) -0.015(4)
C33 0.100(7) 0.087(7) 0.075(7) -0.001(6) 0.064(6) -0.009(5)
C34 0.095(7) 0.066(6) 0.080(7) 0.010(5) 0.054(5) -0.005(5)
C35 0.088(7) 0.090(7) 0.062(6) -0.007(6) 0.044(5) -0.002(5)
C36 0.092(7) 0.084(7) 0.065(6) -0.004(5) 0.054(5) 0.006(5)
C37 0.077(6) 0.058(6) 0.063(6) 0.003(5) 0.047(5) -0.001(5)
C38 0.039(5) 0.056(6) 0.033(5) -0.006(4) 0.023(4) 0.000(5)
C39 0.034(5) 0.026(4) 0.036(5) -0.007(3) 0.016(4) -0.003(4)
C40 0.050(7) 0.053(6) 0.077(9) -0.020(5) 0.004(6) 0.013(6)
C41 0.054(8) 0.073(9) 0.082(10) -0.007(7) 0.005(7) -0.006(8)
C42 0.031(6) 0.086(9) 0.047(7) 0.002(6) 0.015(5) -0.001(7)
C43 0.055(8) 0.064(8) 0.081(10) 0.013(6) 0.007(7) 0.010(7)
C44 0.053(7) 0.039(6) 0.078(9) 0.003(5) 0.010(6) -0.002(6)
C45 0.032(5) 0.020(4) 0.030(5) -0.007(4) 0.009(4) -0.004(4)
C46 0.028(5) 0.045(5) 0.043(6) 0.002(4) 0.013(4) -0.007(4)
C47 0.043(6) 0.045(5) 0.043(6) -0.007(4) 0.022(5) 0.004(4)
C48 0.049(6) 0.023(4) 0.035(5) 0.000(4) 0.023(4) -0.003(4)
C49 0.029(5) 0.031(4) 0.045(5) -0.002(4) 0.028(4) 0.001(4)
C50 0.036(6) 0.037(5) 0.035(6) 0.005(4) 0.015(4) 0.004(4)
C51 0.043(6) 0.042(5) 0.040(6) -0.001(4) 0.030(5) 0.006(4)
C52 0.038(5) 0.046(5) 0.041(5) -0.002(4) 0.029(4) 0.003(4)
C53 0.035(5) 0.046(6) 0.024(5) -0.002(4) 0.017(4) -0.004(4)
C54 0.039(5) 0.026(4) 0.031(5) -0.007(4) 0.016(4) -0.003(4)
C55 0.033(5) 0.032(5) 0.033(5) 0.010(4) 0.009(4) -0.006(4)
C56 0.027(5) 0.044(5) 0.043(6) 0.002(4) 0.012(4) -0.008(4)
C57 0.026(4) 0.035(4) 0.043(5) 0.003(3) 0.018(4) -0.001(4)
C58 0.024(4) 0.031(5) 0.039(5) 0.001(4) 0.017(4) -0.004(4)
C59 0.026(5) 0.022(4) 0.044(5) 0.005(3) 0.020(4) 0.000(4)
C60 0.029(5) 0.025(4) 0.039(5) 0.000(4) 0.020(4) 0.004(4)
C61 0.034(5) 0.044(5) 0.041(6) 0.002(4) 0.024(4) -0.006(4)
C62 0.039(5) 0.038(5) 0.029(5) 0.001(4) 0.013(4) -0.001(4)
C63 0.024(5) 0.023(4) 0.032(5) 0.002(3) 0.014(4) -0.001(4)
C64 0.035(5) 0.024(4) 0.031(5) -0.011(3) 0.009(4) 0.005(4)
C65 0.032(5) 0.031(4) 0.034(5) 0.007(4) 0.010(4) -0.001(4)
C66 0.038(5) 0.036(5) 0.041(5) 0.001(4) 0.016(4) 0.000(4)
C67 0.031(5) 0.053(6) 0.043(6) 0.002(4) 0.012(4) -0.010(5)
C68 0.041(6) 0.061(7) 0.029(6) 0.004(5) 0.016(5) 0.002(5)
C69 0.053(6) 0.047(6) 0.050(6) 0.012(5) 0.030(5) 0.010(5)
C70 0.050(6) 0.047(6) 0.037(5) -0.005(5) 0.014(5) 0.005(4)
C71 0.030(5) 0.051(6) 0.040(5) 0.002(4) 0.024(4) -0.004(4)
C72 0.049(6) 0.071(7) 0.069(8) 0.007(6) 0.043(6) 0.009(6)
C73 0.058(7) 0.081(9) 0.074(9) -0.003(6) 0.050(7) 0.011(7)
C74 0.058(8) 0.102(11) 0.080(9) -0.010(7) 0.055(7) -0.015(8)
C75 0.067(8) 0.062(7) 0.097(10) 0.005(6) 0.054(7) -0.014(7)
C76 0.075(8) 0.044(6) 0.097(10) 0.003(5) 0.072(7) -0.002(6)
C77 0.068(8) 0.042(6) 0.052(7) -0.013(5) 0.006(6) 0.005(5)
C78 0.080(9) 0.048(6) 0.047(7) -0.010(6) 0.015(6) 0.018(5)
C79 0.063(8) 0.091(10) 0.025(6) -0.006(7) 0.009(5) 0.000(6)
C80 0.096(11) 0.043(6) 0.053(8) -0.005(6) 0.000(7) -0.020(6)
C81 0.072(8) 0.047(6) 0.043(6) -0.010(5) 0.021(6) 0.000(5)
C82 0.031(5) 0.028(4) 0.034(5) 0.002(3) 0.020(4) 0.000(4)
C83 0.049(6) 0.048(5) 0.042(6) -0.007(4) 0.028(5) -0.003(4)
C84 0.054(7) 0.075(8) 0.061(7) 0.024(6) 0.038(6) 0.001(6)
C85 0.060(7) 0.097(10) 0.063(8) 0.007(7) 0.047(6) 0.007(7)
C86 0.059(8) 0.078(9) 0.110(12) 0.003(7) 0.066(8) 0.010(8)
C87 0.062(7) 0.054(6) 0.067(8) -0.002(5) 0.047(6) 0.000(6)
C88 0.030(5) 0.054(6) 0.038(5) 0.006(4) 0.020(4) 0.001(4)

loop_
_atom_type_symbol
_atom_type_description
_atom_type_scat_dispersion_real
_atom_type_scat_dispersion_imag
_atom_type_scat_source
C C 0.0033 0.0016 'International Tables Vol C Tables 4.2.6.8 and 6.1.1.4'
H H 0.0000 0.0000 'International Tables Vol C Tables 4.2.6.8 and 6.1.1.4'
N N 0.0061 0.0033 'International Tables Vol C Tables 4.2.6.8 and 6.1.1.4'
O O 0.0106 0.0060 'International Tables Vol C Tables 4.2.6.8 and 6.1.1.4'
Nb Nb -2.0727 0.6215 'International Tables Vol C Tables 4.2.6.8 and 6.1.1.4'

loop_
_geom_angle_atom_site_label_1
_geom_angle_atom_site_label_2
_geom_angle_atom_site_label_3
_geom_angle_site_symmetry_1
_geom_angle_site_symmetry_3
_geom_angle
_geom_angle_publ_flag
O2 Nb1 O1 . . 83.9(3) ?
O2 Nb1 N4 . . 90.4(3) ?
O1 Nb1 N4 . . 147.1(3) ?
O2 Nb1 N2 . . 129.5(3) ?
O1 Nb1 N2 . . 77.5(3) ?
N4 Nb1 N2 . . 128.4(3) ?
O2 Nb1 N1 . . 80.5(3) ?
O1 Nb1 N1 . . 129.8(3) ?
N4 Nb1 N1 . . 80.5(3) ?
N2 Nb1 N1 . . 76.7(3) ?
O2 Nb1 N3 . . 145.7(3) ?
O1 Nb1 N3 . . 88.4(3) ?
N4 Nb1 N3 . . 78.2(3) ?
N2 Nb1 N3 . . 80.6(3) ?
N1 Nb1 N3 . . 128.1(3) ?
O2 Nb1 O3 . . 71.8(3) ?
O1 Nb1 O3 . . 71.0(2) ?
N4 Nb1 O3 . . 76.4(2) ?
N2 Nb1 O3 . . 139.6(3) ?
N1 Nb1 O3 . . 143.5(3) ?
N3 Nb1 O3 . . 74.1(3) ?
O2 Nb1 Nb2 . . 50.68(19) ?
O1 Nb1 Nb2 . . 45.65(18) ?
N4 Nb1 Nb2 . . 107.68(18) ?
N2 Nb1 Nb2 . . 122.5(2) ?
N1 Nb1 Nb2 . . 129.65(18) ?
N3 Nb1 Nb2 . . 101.91(17) ?
O3 Nb1 Nb2 . . 38.44(15) ?
O3 Nb2 O1 . . 81.4(3) ?
O3 Nb2 O2 . . 76.7(3) ?
O1 Nb2 O2 . . 71.9(3) ?
O3 Nb2 N6 . . 102.4(3) ?
O1 Nb2 N6 . . 145.0(3) ?
O2 Nb2 N6 . . 75.3(2) ?
O3 Nb2 N7 . . 81.3(3) ?
O1 Nb2 N7 . . 134.4(3) ?
O2 Nb2 N7 . . 142.2(3) ?
N6 Nb2 N7 . . 80.0(3) ?
O3 Nb2 N8 . . 120.3(3) ?
O1 Nb2 N8 . . 76.0(3) ?
O2 Nb2 N8 . . 140.6(2) ?
N6 Nb2 N8 . . 126.9(3) ?
N7 Nb2 N8 . . 77.1(3) ?
O3 Nb2 N5 . . 150.3(3) ?
O1 Nb2 N5 . . 81.6(3) ?
O2 Nb2 N5 . . 74.9(2) ?
N6 Nb2 N5 . . 78.6(3) ?
N7 Nb2 N5 . . 127.4(3) ?
N8 Nb2 N5 . . 78.5(3) ?
O3 Nb2 Nb1 . . 55.5(2) ?
O1 Nb2 Nb1 . . 41.65(18) ?
O2 Nb2 Nb1 . . 40.07(16) ?
N6 Nb2 Nb1 . . 112.57(18) ?
N7 Nb2 Nb1 . . 136.36(19) ?
N8 Nb2 Nb1 . . 117.08(18) ?
N5 Nb2 Nb1 . . 96.21(19) ?
Nb1 O1 Nb2 . . 92.7(3) ?
Nb1 O2 Nb2 . . 89.3(3) ?
Nb2 O3 Nb1 . . 86.0(2) ?
C1 N1 C4 . . 106.3(8) ?
C1 N1 Nb1 . . 123.9(6) ?
C4 N1 Nb1 . . 125.2(6) ?
C6 N2 C9 . . 106.0(8) ?
C6 N2 Nb1 . . 124.9(7) ?
C9 N2 Nb1 . . 119.7(6) ?
C11 N3 C14 . . 108.0(8) ?
C11 N3 Nb1 . . 120.5(6) ?
C14 N3 Nb1 . . 125.4(6) ?
C16 N4 C19 . . 105.7(8) ?
C16 N4 Nb1 . . 127.2(6) ?
C19 N4 Nb1 . . 122.1(6) ?
C45 N5 C48 . . 103.7(8) ?
C45 N5 Nb2 . . 125.0(6) ?
C48 N5 Nb2 . . 123.2(6) ?
C53 N6 C50 . . 108.4(8) ?
C53 N6 Nb2 . . 121.4(6) ?
C50 N6 Nb2 . . 124.5(6) ?
C55 N7 C58 . . 104.0(8) ?
C55 N7 Nb2 . . 123.6(6) ?
C58 N7 Nb2 . . 124.8(6) ?
C60 N8 C63 . . 107.4(8) ?
C60 N8 Nb2 . . 125.9(6) ?
C63 N8 Nb2 . . 121.6(5) ?
N1 C1 C20 . . 124.3(9) ?
N1 C1 C2 . . 110.1(8) ?
C20 C1 C2 . . 125.6(10) ?
C3 C2 C1 . . 108.0(9) ?
C3 C2 H2 . . 126.0 ?
C1 C2 H2 . . 126.0 ?
C2 C3 C4 . . 108.3(9) ?
C2 C3 H3 . . 125.8 ?
C4 C3 H3 . . 125.8 ?
C5 C4 N1 . . 127.6(9) ?
C5 C4 C3 . . 125.2(9) ?
N1 C4 C3 . . 107.2(9) ?
C6 C5 C4 . . 121.4(9) ?
C6 C5 C32 . . 119.8(9) ?
C4 C5 C32 . . 118.8(9) ?
C5 C6 N2 . . 126.4(10) ?
C5 C6 C7 . . 124.7(9) ?
N2 C6 C7 . . 108.7(9) ?
C8 C7 C6 . . 106.5(9) ?
C8 C7 H7 . . 126.8 ?
C6 C7 H7 . . 126.8 ?
C7 C8 C9 . . 110.6(10) ?
C7 C8 H8 . . 124.7 ?
C9 C8 H8 . . 124.7 ?
C10 C9 C8 . . 128.2(10) ?
C10 C9 N2 . . 123.9(9) ?
C8 C9 N2 . . 107.9(9) ?
C11 C10 C9 . . 127.5(10) ?
C11 C10 C38 . . 116.9(9) ?
C9 C10 C38 . . 115.6(9) ?
N3 C11 C10 . . 126.9(10) ?
N3 C11 C12 . . 108.1(8) ?
C10 C11 C12 . . 125.0(9) ?
C13 C12 C11 . . 108.3(9) ?
C13 C12 H12 . . 125.9 ?
C11 C12 H12 . . 125.9 ?
C12 C13 C14 . . 106.7(9) ?
C12 C13 H13 . . 126.6 ?
C14 C13 H13 . . 126.6 ?
N3 C14 C15 . . 126.9(9) ?
N3 C14 C13 . . 108.8(8) ?
C15 C14 C13 . . 124.2(9) ?
C16 C15 C14 . . 123.7(8) ?
C16 C15 C39 . . 115.4(8) ?
C14 C15 C39 . . 120.9(9) ?
C15 C16 N4 . . 124.9(8) ?
C15 C16 C17 . . 125.2(8) ?
N4 C16 C17 . . 109.9(8) ?
C18 C17 C16 . . 106.7(8) ?
C18 C17 H17 . . 126.6 ?
C16 C17 H17 . . 126.6 ?
C17 C18 C19 . . 109.7(9) ?
C17 C18 H18 . . 125.1 ?
C19 C18 H18 . . 125.1 ?
C20 C19 N4 . . 124.2(9) ?
C20 C19 C18 . . 127.4(10) ?
N4 C19 C18 . . 107.9(8) ?
C19 C20 C1 . . 127.9(10) ?
C19 C20 C21 . . 116.9(9) ?
C1 C20 C21 . . 115.1(9) ?
C22 C21 C26 . . 117.8(10) ?
C22 C21 C20 . . 121.6(9) ?
C26 C21 C20 . . 120.6(9) ?
C23 C22 C21 . . 122.1(11) ?
C23 C22 H22 . . 118.9 ?
C21 C22 H22 . . 118.9 ?
C22 C23 C24 . . 119.0(11) ?
C22 C23 H23 . . 120.5 ?
C24 C23 H23 . . 120.5 ?
C25 C24 C23 . . 119.7(11) ?
C25 C24 H24 . . 120.1 ?
C23 C24 H24 . . 120.1 ?
C26 C25 C24 . . 120.6(12) ?
C26 C25 H25 . . 119.7 ?
C24 C25 H25 . . 119.7 ?
C25 C26 C21 . . 120.7(12) ?
C25 C26 H26 . . 119.6 ?
C21 C26 H26 . . 119.6 ?
C28 C27 C32 . . 118.9(10) ?
C28 C27 H27 . . 120.6 ?
C32 C27 H27 . . 120.6 ?
C27 C28 C29 . . 123.2(12) ?
C27 C28 H28 . . 118.4 ?
C29 C28 H28 . . 118.4 ?
C28 C29 C30 . . 116.4(11) ?
C28 C29 H29 . . 121.8 ?
C30 C29 H29 . . 121.8 ?
C31 C30 C29 . . 121.4(11) ?
C31 C30 H30 . . 119.3 ?
C29 C30 H30 . . 119.3 ?
C30 C31 C32 . . 122.5(11) ?
C30 C31 H31 . . 118.8 ?
C32 C31 H31 . . 118.8 ?
C31 C32 C27 . . 117.6(9) ?
C31 C32 C5 . . 122.6(9) ?
C27 C32 C5 . . 119.8(9) ?
C38 C33 C34 . . 120.4(14) ?
C38 C33 H33 . . 119.8 ?
C34 C33 H33 . . 119.8 ?
C35 C34 C33 . . 122.2(14) ?
C35 C34 H34 . . 118.9 ?
C33 C34 H34 . . 118.9 ?
C34 C35 C36 . . 117.2(14) ?
C34 C35 H35 . . 121.4 ?
C36 C35 H35 . . 121.4 ?
C37 C36 C35 . . 121.4(13) ?
C37 C36 H36 . . 119.3 ?
C35 C36 H36 . . 119.3 ?
C36 C37 C38 . . 120.2(12) ?
C36 C37 H37 . . 119.9 ?
C38 C37 H37 . . 119.9 ?
C33 C38 C37 . . 118.4(11) ?
C33 C38 C10 . . 121.1(10) ?
C37 C38 C10 . . 120.2(10) ?
C44 C39 C40 . . 115.8(10) ?
C44 C39 C15 . . 122.2(8) ?
C40 C39 C15 . . 121.9(9) ?
C39 C40 C41 . . 121.8(11) ?
C39 C40 H40 . . 119.1 ?
C41 C40 H40 . . 119.1 ?
C42 C41 C40 . . 119.7(13) ?
C42 C41 H41 . . 120.2 ?
C40 C41 H41 . . 120.2 ?
C41 C42 C43 . . 120.1(11) ?
C41 C42 H42 . . 119.9 ?
C43 C42 H42 . . 119.9 ?
C44 C43 C42 . . 117.6(12) ?
C44 C43 H43 . . 121.2 ?
C42 C43 H43 . . 121.2 ?
C39 C44 C43 . . 123.9(11) ?
C39 C44 H44 . . 118.0 ?
C43 C44 H44 . . 118.0 ?
N5 C45 C64 . . 122.6(9) ?
N5 C45 C46 . . 112.0(9) ?
C64 C45 C46 . . 125.4(8) ?
C47 C46 C45 . . 105.4(9) ?
C47 C46 H46 . . 127.3 ?
C45 C46 H46 . . 127.3 ?
C46 C47 C48 . . 108.6(10) ?
C46 C47 H47 . . 125.7 ?
C48 C47 H47 . . 125.7 ?
C49 C48 C47 . . 126.1(10) ?
C49 C48 N5 . . 123.7(9) ?
C47 C48 N5 . . 110.2(9) ?
C50 C49 C48 . . 125.3(10) ?
C50 C49 C71 . . 117.4(10) ?
C48 C49 C71 . . 117.2(9) ?
C49 C50 N6 . . 126.5(10) ?
C49 C50 C51 . . 125.9(10) ?
N6 C50 C51 . . 107.5(8) ?
C52 C51 C50 . . 110.1(10) ?
C52 C51 H51 . . 124.9 ?
C50 C51 H51 . . 124.9 ?
C51 C52 C53 . . 106.5(9) ?
C51 C52 H52 . . 126.7 ?
C53 C52 H52 . . 126.7 ?
N6 C53 C54 . . 129.4(9) ?
N6 C53 C52 . . 107.4(9) ?
C54 C53 C52 . . 123.1(9) ?
C53 C54 C55 . . 122.5(9) ?
C53 C54 C82 . . 120.1(9) ?
C55 C54 C82 . . 117.4(9) ?
N7 C55 C54 . . 125.3(9) ?
N7 C55 C56 . . 111.8(9) ?
C54 C55 C56 . . 122.8(9) ?
C57 C56 C55 . . 104.7(9) ?
C57 C56 H56 . . 127.7 ?
C55 C56 H56 . . 127.7 ?
C56 C57 C58 . . 109.8(9) ?
C56 C57 H57 . . 125.1 ?
C58 C57 H57 . . 125.1 ?
C59 C58 N7 . . 124.6(8) ?
C59 C58 C57 . . 125.8(9) ?
N7 C58 C57 . . 109.6(9) ?
C58 C59 C60 . . 124.8(9) ?
C58 C59 C88 . . 119.3(8) ?
C60 C59 C88 . . 115.6(9) ?
N8 C60 C59 . . 124.0(9) ?
N8 C60 C61 . . 109.7(8) ?
C59 C60 C61 . . 126.3(9) ?
C62 C61 C60 . . 108.7(9) ?
C62 C61 H61 . . 125.6 ?
C60 C61 H61 . . 125.6 ?
C61 C62 C63 . . 106.9(8) ?
C61 C62 H62 . . 126.5 ?
C63 C62 H62 . . 126.5 ?
C64 C63 N8 . . 131.1(9) ?
C64 C63 C62 . . 121.7(9) ?
N8 C63 C62 . . 107.1(7) ?
C63 C64 C45 . . 123.2(9) ?
C63 C64 C65 . . 121.3(10) ?
C45 C64 C65 . . 115.4(8) ?
C66 C65 C70 . . 118.5(9) ?
C66 C65 C64 . . 122.3(9) ?
C70 C65 C64 . . 119.2(8) ?
C67 C66 C65 . . 119.6(10) ?
C67 C66 H66 . . 120.2 ?
C65 C66 H66 . . 120.2 ?
C66 C67 C68 . . 122.4(10) ?
C66 C67 H67 . . 118.8 ?
C68 C67 H67 . . 118.8 ?
C69 C68 C67 . . 118.1(10) ?
C69 C68 H68 . . 120.9 ?
C67 C68 H68 . . 120.9 ?
C68 C69 C70 . . 121.4(11) ?
C68 C69 H69 . . 119.3 ?
C70 C69 H69 . . 119.3 ?
C69 C70 C65 . . 119.9(10) ?
C69 C70 H70 . . 120.0 ?
C65 C70 H70 . . 120.0 ?
C72 C71 C76 . . 118.4(10) ?
C72 C71 C49 . . 119.4(9) ?
C76 C71 C49 . . 122.2(9) ?
C71 C72 C73 . . 120.1(12) ?
C71 C72 H72 . . 119.9 ?
C73 C72 H72 . . 119.9 ?
C74 C73 C72 . . 121.5(12) ?
C74 C73 H73 . . 119.3 ?
C72 C73 H73 . . 119.3 ?
C73 C74 C75 . . 119.7(12) ?
C73 C74 H74 . . 120.1 ?
C75 C74 H74 . . 120.1 ?
C74 C75 C76 . . 119.2(12) ?
C74 C75 H75 . . 120.4 ?
C76 C75 H75 . . 120.4 ?
C71 C76 C75 . . 121.0(11) ?
C71 C76 H76 . . 119.5 ?
C75 C76 H76 . . 119.5 ?
C78 C77 C82 . . 121.0(10) ?
C78 C77 H77 . . 119.5 ?
C82 C77 H77 . . 119.5 ?
C77 C78 C79 . . 121.7(11) ?
C77 C78 H78 . . 119.1 ?
C79 C78 H78 . . 119.1 ?
C78 C79 C80 . . 117.0(10) ?
C78 C79 H79 . . 121.5 ?
C80 C79 H79 . . 121.5 ?
C81 C80 C79 . . 120.8(11) ?
C81 C80 H80 . . 119.6 ?
C79 C80 H80 . . 119.6 ?
C80 C81 C82 . . 123.1(11) ?
C80 C81 H81 . . 118.4 ?
C82 C81 H81 . . 118.4 ?
C81 C82 C77 . . 116.3(9) ?
C81 C82 C54 . . 122.1(8) ?
C77 C82 C54 . . 121.6(8) ?
C88 C83 C84 . . 119.7(10) ?
C88 C83 H83 . . 120.1 ?
C84 C83 H83 . . 120.1 ?
C83 C84 C85 . . 121.7(11) ?
C83 C84 H84 . . 119.2 ?
C85 C84 H84 . . 119.2 ?
C86 C85 C84 . . 118.4(11) ?
C86 C85 H85 . . 120.8 ?
C84 C85 H85 . . 120.8 ?
C85 C86 C87 . . 121.3(13) ?
C85 C86 H86 . . 119.3 ?
C87 C86 H86 . . 119.3 ?
C86 C87 C88 . . 120.3(11) ?
C86 C87 H87 . . 119.8 ?
C88 C87 H87 . . 119.8 ?
C83 C88 C87 . . 118.6(10) ?
C83 C88 C59 . . 121.7(9) ?
C87 C88 C59 . . 119.7(9) ?

loop_
_geom_bond_atom_site_label_1
_geom_bond_atom_site_label_2
_geom_bond_site_symmetry_2
_geom_bond_distance
_geom_bond_publ_flag
Nb1 O1 . 1.876(6) y
Nb1 O2 . 1.815(6) y
Nb1 O3 . 2.331(6) y
Nb1 N1 . 2.240(7) y
Nb1 N2 . 2.228(7) y
Nb1 N3 . 2.261(7) y
Nb1 N4 . 2.224(7) y
Nb1 Nb2 . 2.8200(8) ?
Nb2 O1 . 2.019(6) y
Nb2 O2 . 2.182(6) y
Nb2 O3 . 1.757(6) y
Nb2 N5 . 2.260(7) y
Nb2 N6 . 2.226(7) y
Nb2 N7 . 2.227(7) y
Nb2 N8 . 2.246(7) y
N1 C1 . 1.369(12) ?
N1 C4 . 1.395(12) ?
N2 C6 . 1.396(12) ?
N2 C9 . 1.433(14) ?
N3 C11 . 1.352(12) ?
N3 C14 . 1.355(12) ?
N4 C16 . 1.393(11) ?
N4 C19 . 1.395(12) ?
N5 C45 . 1.359(11) ?
N5 C48 . 1.419(13) ?
N6 C53 . 1.377(12) ?
N6 C50 . 1.378(13) ?
N7 C55 . 1.379(12) ?
N7 C58 . 1.392(12) ?
N8 C60 . 1.376(11) ?
N8 C63 . 1.389(11) ?
C1 C20 . 1.404(14) ?
C1 C2 . 1.406(14) ?
C2 C3 . 1.323(14) ?
C2 H2 . 0.9300 ?
C3 C4 . 1.444(15) ?
C3 H3 . 0.9300 ?
C4 C5 . 1.377(14) ?
C5 C6 . 1.369(15) ?
C5 C32 . 1.478(13) ?
C6 C7 . 1.458(15) ?
C7 C8 . 1.348(15) ?
C7 H7 . 0.9300 ?
C8 C9 . 1.402(14) ?
C8 H8 . 0.9300 ?
C9 C10 . 1.386(15) ?
C10 C11 . 1.357(14) ?
C10 C38 . 1.516(14) ?
C11 C12 . 1.457(14) ?
C12 C13 . 1.312(14) ?
C12 H12 . 0.9300 ?
C13 C14 . 1.461(15) ?
C13 H13 . 0.9300 ?
C14 C15 . 1.395(13) ?
C15 C16 . 1.389(13) ?
C15 C39 . 1.478(12) ?
C16 C17 . 1.418(14) ?
C17 C18 . 1.334(14) ?
C17 H17 . 0.9300 ?
C18 C19 . 1.421(13) ?
C18 H18 . 0.9300 ?
C19 C20 . 1.359(14) ?
C20 C21 . 1.496(14) ?
C21 C22 . 1.380(14) ?
C21 C26 . 1.420(14) ?
C22 C23 . 1.370(15) ?
C22 H22 . 0.9300 ?
C23 C24 . 1.410(17) ?
C23 H23 . 0.9300 ?
C24 C25 . 1.383(18) ?
C24 H24 . 0.9300 ?
C25 C26 . 1.360(18) ?
C25 H25 . 0.9300 ?
C26 H26 . 0.9300 ?
C27 C28 . 1.368(16) ?
C27 C32 . 1.426(15) ?
C27 H27 . 0.9300 ?
C28 C29 . 1.398(18) ?
C28 H28 . 0.9300 ?
C29 C30 . 1.398(19) ?
C29 H29 . 0.9300 ?
C30 C31 . 1.352(14) ?
C30 H30 . 0.9300 ?
C31 C32 . 1.381(13) ?
C31 H31 . 0.9300 ?
C33 C38 . 1.366(17) ?
C33 C34 . 1.37(2) ?
C33 H33 . 0.9300 ?
C34 C35 . 1.36(2) ?
C34 H34 . 0.9300 ?
C35 C36 . 1.40(2) ?
C35 H35 . 0.9300 ?
C36 C37 . 1.356(18) ?
C36 H36 . 0.9300 ?
C37 C38 . 1.400(16) ?
C37 H37 . 0.9300 ?
C39 C44 . 1.362(14) ?
C39 C40 . 1.365(13) ?
C40 C41 . 1.425(17) ?
C40 H40 . 0.9300 ?
C41 C42 . 1.311(19) ?
C41 H41 . 0.9300 ?
C42 C43 . 1.409(19) ?
C42 H42 . 0.9300 ?
C43 C44 . 1.367(16) ?
C43 H43 . 0.9300 ?
C44 H44 . 0.9300 ?
C45 C64 . 1.438(15) ?
C45 C46 . 1.445(14) ?
C46 C47 . 1.352(15) ?
C46 H46 . 0.9300 ?
C47 C48 . 1.402(15) ?
C47 H47 . 0.9300 ?
C48 C49 . 1.401(14) ?
C49 C50 . 1.375(14) ?
C49 C71 . 1.492(13) ?
C50 C51 . 1.413(15) ?
C51 C52 . 1.332(13) ?
C51 H51 . 0.9300 ?
C52 C53 . 1.460(14) ?
C52 H52 . 0.9300 ?
C53 C54 . 1.393(14) ?
C54 C55 . 1.401(14) ?
C54 C82 . 1.469(13) ?
C55 C56 . 1.439(13) ?
C56 C57 . 1.340(14) ?
C56 H56 . 0.9300 ?
C57 C58 . 1.412(13) ?
C57 H57 . 0.9300 ?
C58 C59 . 1.370(14) ?
C59 C60 . 1.400(13) ?
C59 C88 . 1.489(13) ?
C60 C61 . 1.424(14) ?
C61 C62 . 1.336(13) ?
C61 H61 . 0.9300 ?
C62 C63 . 1.490(14) ?
C62 H62 . 0.9300 ?
C63 C64 . 1.334(13) ?
C64 C65 . 1.519(13) ?
C65 C66 . 1.393(13) ?
C65 C70 . 1.394(15) ?
C66 C67 . 1.357(14) ?
C66 H66 . 0.9300 ?
C67 C68 . 1.379(16) ?
C67 H67 . 0.9300 ?
C68 C69 . 1.361(16) ?
C68 H68 . 0.9300 ?
C69 C70 . 1.379(15) ?
C69 H69 . 0.9300 ?
C70 H70 . 0.9300 ?
C71 C72 . 1.368(16) ?
C71 C76 . 1.378(14) ?
C72 C73 . 1.379(16) ?
C72 H72 . 0.9300 ?
C73 C74 . 1.342(18) ?
C73 H73 . 0.9300 ?
C74 C75 . 1.374(19) ?
C74 H74 . 0.9300 ?
C75 C76 . 1.385(17) ?
C75 H75 . 0.9300 ?
C76 H76 . 0.9300 ?
C77 C78 . 1.364(16) ?
C77 C82 . 1.381(14) ?
C77 H77 . 0.9300 ?
C78 C79 . 1.374(17) ?
C78 H78 . 0.9300 ?
C79 C80 . 1.386(19) ?
C79 H79 . 0.9300 ?
C80 C81 . 1.336(17) ?
C80 H80 . 0.9300 ?
C81 C82 . 1.376(13) ?
C81 H81 . 0.9300 ?
C83 C88 . 1.370(14) ?
C83 C84 . 1.375(15) ?
C83 H83 . 0.9300 ?
C84 C85 . 1.383(18) ?
C84 H84 . 0.9300 ?
C85 C86 . 1.339(18) ?
C85 H85 . 0.9300 ?
C86 C87 . 1.384(17) ?
C86 H86 . 0.9300 ?
C87 C88 . 1.387(15) ?
C87 H87 . 0.9300 ?

loop_
_geom_hbond_atom_site_label_D
_geom_hbond_atom_site_label_H
_geom_hbond_atom_site_label_A
_geom_hbond_site_symmetry_A
_geom_hbond_distance_DH
_geom_hbond_distance_HA
_geom_hbond_distance_DA
_geom_hbond_angle_DHA
C22 H22 Cg1 2_454 0.93 2.85 3.752(14) 164
C40 H40 Cg2 2_454 0.93 2.87 3.681(14) 147
